data_1549321
loop_
_publ_author_name
'Ortega, Gabriela'
'Hern\'andez, Jes\'us'
'Gonz\'alez, Teresa'
'Dorta, Romano'
'Brice\~no, Alexander'

_publ_section_title
;
 1,2,4,5-Benzenetetracarboxylic acid: a versatile hydrogen bonding
 template for controlling the regioselective topochemical synthesis of
 head-to-tail photodimers from stilbazole derivatives.
;
_journal_issue 5
_journal_name_full
'Photochemical &amp; photobiological sciences : Official journal of the European Photochemistry Association and the European Society for Photobiology'
_journal_page_first 670
_journal_page_last 680
_journal_paper_doi 10.1039/c7pp00448f
_journal_volume 17
_journal_year 2018
_chemical_compound_source Synthesis
_chemical_formula_moiety 'C36 H26 Cl2 N2 O8'
_chemical_formula_sum 'C36 H26 Cl2 N2 O8'
_chemical_formula_weight 685.49
_space_group_IT_number 2
_space_group_name_Hall '-P 1'
_space_group_name_H-M_alt 'P -1'
_symmetry_cell_setting triclinic
_symmetry_space_group_name_Hall '-P 1'
_symmetry_space_group_name_H-M 'P -1'
_atom_sites_solution_hydrogens geom
_atom_sites_solution_primary direct
_atom_sites_solution_secondary difmap
_audit_creation_date '12 January 2016'
_audit_creation_method SHELXL-97
_audit_update_record
;
2018-04-17 deposited with the CCDC.
2018-04-17 downloaded from the CCDC.
;
_cell_angle_alpha 111.90(3)
_cell_angle_beta 95.16(3)
_cell_angle_gamma 108.53(3)
_cell_formula_units_Z 1
_cell_length_a 7.4655(15)
_cell_length_b 10.993(2)
_cell_length_c 11.026(2)
_cell_measurement_reflns_used 2223
_cell_measurement_temperature 295(2)
_cell_measurement_theta_max 27.6903
_cell_measurement_theta_min 1.9916
_cell_volume 773.4(4)
_computing_cell_refinement 'CrystalClear (Rigaku/MSC Inc., 2005)'
_computing_data_collection 'CrystalClear (Rigaku/MSC Inc., 2005)'
_computing_data_reduction 'CrystalClear (Rigaku/MSC Inc., 2005)'
_computing_molecular_graphics
;
SHELXLTL-NT V5.1 (Bruker AXS, 1998) and DIAMOND 
(Brandenburg, 1998)
;
_computing_publication_material
; 
SHELXLTL-NT V5.1 (Bruker AXS, 1998) and PLATON (Spek, 2003).
;
_computing_structure_refinement 'SHELXLTL-2003 (Sheldrick, 2003)'
_computing_structure_solution 'SHELXLTL-NT V5.1 (Bruker AXS, 1998)'
_diffrn_ambient_temperature 295(2)
_diffrn_measured_fraction_theta_full 0.976
_diffrn_measured_fraction_theta_max 0.698
_diffrn_measurement_device 'Mercury (2x2 bin mode)'
_diffrn_measurement_device_type 'Rigaku AFC7S Mercury'
_diffrn_measurement_method '\w '
_diffrn_radiation_detector CCD
_diffrn_radiation_monochromator graphite
_diffrn_radiation_source 'Normal-focus sealed tube'
_diffrn_radiation_type MoK\a
_diffrn_radiation_wavelength 0.71073
_diffrn_reflns_av_R_equivalents 0.0447
_diffrn_reflns_av_sigmaI/netI 0.0568
_diffrn_reflns_limit_h_max 9
_diffrn_reflns_limit_h_min -9
_diffrn_reflns_limit_k_max 13
_diffrn_reflns_limit_k_min -13
_diffrn_reflns_limit_l_max 14
_diffrn_reflns_limit_l_min -14
_diffrn_reflns_number 9940
_diffrn_reflns_theta_full 25.00
_diffrn_reflns_theta_max 29.58
_diffrn_reflns_theta_min 2.05
_diffrn_standards_decay_% 0
_diffrn_standards_interval_count 0
_diffrn_standards_interval_time 0
_diffrn_standards_number 0
_exptl_absorpt_coefficient_mu 0.270
_exptl_absorpt_correction_T_max 0.950
_exptl_absorpt_correction_T_min 0.904
_exptl_absorpt_correction_type multi-scan
_exptl_absorpt_process_details 'Jacobson, R. (1998) Private communication'
_exptl_crystal_colour Yellow
_exptl_crystal_density_diffrn 1.472
_exptl_crystal_density_method 'not measured'
_exptl_crystal_description Prism
_exptl_crystal_F_000 354
_exptl_crystal_size_max 0.38
_exptl_crystal_size_mid 0.35
_exptl_crystal_size_min 0.20
_refine_diff_density_max 0.345
_refine_diff_density_min -0.367
_refine_diff_density_rms 0.059
_refine_ls_extinction_method none
_refine_ls_goodness_of_fit_ref 1.084
_refine_ls_hydrogen_treatment constr
_refine_ls_matrix_type full
_refine_ls_number_parameters 217
_refine_ls_number_reflns 3034
_refine_ls_number_restraints 0
_refine_ls_restrained_S_all 1.084
_refine_ls_R_factor_all 0.1342
_refine_ls_R_factor_gt 0.0799
_refine_ls_shift/su_max 0.000
_refine_ls_shift/su_mean 0.000
_refine_ls_structure_factor_coef Fsqd
_refine_ls_weighting_details 'calc w=1/[\s^2^(Fo^2^)+(0.0820P)^2^+0.5707P] where P=(Fo^2^+2Fc^2^)/3'
_refine_ls_weighting_scheme calc
_refine_ls_wR_factor_gt 0.1866
_refine_ls_wR_factor_ref 0.2218
_reflns_number_gt 1806
_reflns_number_total 3034
_reflns_threshold_expression >2sigma(I)
_cod_data_source_file c7pp00448f2.cif
_cod_data_source_block p-1
_cod_depositor_comments
;
The following automatic conversions were performed:

'_symmetry_cell_setting' value 'Triclinic' changed to 'triclinic'
according to
/home/data/users/saulius/crontab/automatic-downloads/rss-feeds/RSC/lib/dictionaries/cif_core.dic
dictionary named 'cif_core.dic' version 2.4.2 from 2011-04-26.

'_exptl_absorpt_correction_type' value 'Multi Scan' changed to
'multi-scan' according to
/home/data/users/saulius/crontab/automatic-downloads/rss-feeds/RSC/lib/dictionaries/cif_core.dic
dictionary named 'cif_core.dic' version 2.4.2 from 2011-04-26.

Automatic conversion script
Id: cif_fix_values 4973 2017-02-22 13:04:09Z antanas 

 Adding full bibliography for 1549321--1549331.cif.
;
_cod_original_cell_volume 773.4(3)
_cod_original_sg_symbol_H-M P-1
_cod_database_code 1549321

loop_
_symmetry_equiv_pos_as_xyz
'x, y, z'
'-x, -y, -z'

loop_
_atom_site_label
_atom_site_type_symbol
_atom_site_fract_x
_atom_site_fract_y
_atom_site_fract_z
_atom_site_U_iso_or_equiv
_atom_site_adp_type
_atom_site_occupancy
_atom_site_symmetry_multiplicity
_atom_site_calc_flag
_atom_site_refinement_flags
Cl1 Cl 0.2272(2) -0.03527(14) 0.15728(16) 0.1023(6) Uani 1 1 d .
N1 N 0.0735(5) 0.5913(3) -0.2471(3) 0.0538(8) Uani 1 1 d .
H1N H 0.0522 0.6372 -0.2903 0.065 Uiso 1 1 d R
C1 C 0.1972(6) 0.6652(4) -0.1298(4) 0.0560(10) Uani 1 1 d .
H1A H 0.2559 0.7631 -0.0980 0.067 Uiso 1 1 calc R
C2 C -0.0104(6) 0.4544(4) -0.2910(4) 0.0613(11) Uani 1 1 d .
H2A H -0.1003 0.4021 -0.3736 0.074 Uiso 1 1 calc R
C3 C 0.2425(5) 0.6000(4) -0.0521(4) 0.0557(10) Uani 1 1 d .
H3A H 0.3301 0.6551 0.0313 0.067 Uiso 1 1 calc R
C4 C 0.0317(6) 0.3860(4) -0.2171(4) 0.0633(11) Uani 1 1 d .
H4A H -0.0306 0.2880 -0.2514 0.076 Uiso 1 1 calc R
C5 C 0.1610(6) 0.4565(4) -0.0958(4) 0.0552(10) Uani 1 1 d .
C6 C 0.2012(6) 0.3748(4) -0.0212(4) 0.0610(11) Uani 1 1 d .
H6A H 0.1441 0.2764 -0.0656 0.073 Uiso 1 1 calc R
C7 C 0.3064(6) 0.4280(5) 0.0972(4) 0.0618(11) Uani 1 1 d .
H7A H 0.3637 0.5264 0.1402 0.074 Uiso 1 1 calc R
C8 C 0.3489(6) 0.3497(4) 0.1757(4) 0.0544(10) Uani 1 1 d .
C9 C 0.4732(6) 0.4246(5) 0.2972(4) 0.0625(11) Uani 1 1 d .
H9A H 0.5271 0.5229 0.3309 0.075 Uiso 1 1 calc R
C10 C 0.2721(6) 0.2060(5) 0.1316(4) 0.0608(11) Uani 1 1 d .
H10A H 0.1845 0.1496 0.0483 0.073 Uiso 1 1 calc R
C11 C 0.5239(7) 0.3602(5) 0.3743(4) 0.0664(12) Uani 1 1 d .
H11A H 0.6113 0.4167 0.4576 0.080 Uiso 1 1 calc R
C12 C 0.3245(6) 0.1431(4) 0.2112(4) 0.0631(11) Uani 1 1 d .
C13 C 0.4508(6) 0.2186(5) 0.3323(4) 0.0647(12) Uani 1 1 d .
H13A H 0.4854 0.1756 0.3838 0.078 Uiso 1 1 calc R
C14 C 0.9147(6) 0.1552(4) 0.3484(4) 0.0546(10) Uani 1 1 d .
C15 C 0.6306(6) -0.1596(4) 0.3034(5) 0.0680(13) Uani 1 1 d .
C16 C 0.8245(5) -0.0685(4) 0.4015(3) 0.0502(9) Uani 1 1 d .
C17 C 0.9466(5) 0.0681(4) 0.4234(3) 0.0475(9) Uani 1 1 d .
C18 C 1.1196(5) 0.1325(4) 0.5202(4) 0.0526(10) Uani 1 1 d .
H18A H 1.2030 0.2224 0.5344 0.063 Uiso 1 1 calc R
O1 O 0.5101(5) -0.2532(3) 0.3237(4) 0.0952(12) Uani 1 1 d .
O2 O 0.6026(5) -0.1386(3) 0.1949(3) 0.0828(11) Uani 1 1 d .
H2O H 0.7084 -0.0432 0.1952 0.099 Uiso 1 1 d R
O3 O 0.9947(4) 0.2831(3) 0.4052(3) 0.0660(8) Uani 1 1 d .
O4 O 0.8140(4) 0.0976(3) 0.2321(3) 0.0708(9) Uani 1 1 d .

loop_
_atom_site_aniso_label
_atom_site_aniso_U_11
_atom_site_aniso_U_22
_atom_site_aniso_U_33
_atom_site_aniso_U_23
_atom_site_aniso_U_13
_atom_site_aniso_U_12
Cl1 0.1160(11) 0.0636(8) 0.1220(12) 0.0374(8) 0.0140(9) 0.0340(7)
N1 0.067(2) 0.0531(19) 0.0535(18) 0.0298(15) 0.0145(16) 0.0287(16)
C1 0.058(2) 0.049(2) 0.058(2) 0.0209(18) 0.015(2) 0.0191(18)
C2 0.078(3) 0.053(2) 0.049(2) 0.0213(18) 0.006(2) 0.023(2)
C3 0.050(2) 0.067(3) 0.046(2) 0.0218(18) 0.0059(17) 0.021(2)
C4 0.082(3) 0.049(2) 0.058(2) 0.0239(19) 0.009(2) 0.024(2)
C5 0.060(2) 0.054(2) 0.063(2) 0.0306(19) 0.019(2) 0.0285(19)
C6 0.063(2) 0.060(2) 0.063(2) 0.028(2) 0.014(2) 0.025(2)
C7 0.061(2) 0.063(3) 0.062(2) 0.026(2) 0.016(2) 0.024(2)
C8 0.058(2) 0.066(3) 0.057(2) 0.036(2) 0.0205(19) 0.033(2)
C9 0.066(3) 0.061(2) 0.065(3) 0.028(2) 0.020(2) 0.029(2)
C10 0.057(2) 0.072(3) 0.057(2) 0.027(2) 0.0091(19) 0.030(2)
C11 0.079(3) 0.071(3) 0.056(2) 0.029(2) 0.011(2) 0.036(2)
C12 0.059(2) 0.059(2) 0.076(3) 0.032(2) 0.017(2) 0.026(2)
C13 0.073(3) 0.080(3) 0.064(2) 0.042(2) 0.018(2) 0.044(2)
C14 0.061(2) 0.050(2) 0.057(2) 0.0241(19) 0.011(2) 0.0249(19)
C15 0.067(3) 0.048(2) 0.073(3) 0.020(2) -0.013(2) 0.017(2)
C16 0.054(2) 0.0414(19) 0.0471(19) 0.0139(16) 0.0006(17) 0.0167(16)
C17 0.057(2) 0.0409(19) 0.0443(18) 0.0175(15) 0.0064(17) 0.0207(17)
C18 0.056(2) 0.0404(19) 0.054(2) 0.0183(16) 0.0032(18) 0.0143(17)
O1 0.078(2) 0.062(2) 0.108(3) 0.0346(19) -0.0267(19) -0.0051(17)
O2 0.094(2) 0.0584(18) 0.0658(18) 0.0158(15) -0.0263(17) 0.0167(16)
O3 0.090(2) 0.0485(16) 0.0606(16) 0.0263(13) 0.0031(15) 0.0272(15)
O4 0.091(2) 0.0599(17) 0.0553(16) 0.0248(13) -0.0045(16) 0.0269(16)

loop_
_atom_type_symbol
_atom_type_description
_atom_type_scat_dispersion_real
_atom_type_scat_dispersion_imag
_atom_type_scat_source
C C 0.0033 0.0016 'International Tables Vol C Tables 4.2.6.8 and 6.1.1.4'
H H 0.0000 0.0000 'International Tables Vol C Tables 4.2.6.8 and 6.1.1.4'
N N 0.0061 0.0033 'International Tables Vol C Tables 4.2.6.8 and 6.1.1.4'
O O 0.0106 0.0060 'International Tables Vol C Tables 4.2.6.8 and 6.1.1.4'
Cl Cl 0.1484 0.1585 'International Tables Vol C Tables 4.2.6.8 and 6.1.1.4'

loop_
_geom_angle_atom_site_label_1
_geom_angle_atom_site_label_2
_geom_angle_atom_site_label_3
_geom_angle
_geom_angle_site_symmetry_1
_geom_angle_site_symmetry_3
C2 N1 C1 119.5(3) . .
C2 N1 H1N 123.7 . .
C1 N1 H1N 116.8 . .
N1 C1 C3 121.1(4) . .
N1 C1 H1A 119.4 . .
C3 C1 H1A 119.4 . .
N1 C2 C4 121.1(4) . .
N1 C2 H2A 119.5 . .
C4 C2 H2A 119.5 . .
C5 C3 C1 121.2(3) . .
C5 C3 H3A 119.4 . .
C1 C3 H3A 119.4 . .
C5 C4 C2 122.2(4) . .
C5 C4 H4A 118.9 . .
C2 C4 H4A 118.9 . .
C4 C5 C3 114.9(4) . .
C4 C5 C6 119.4(4) . .
C3 C5 C6 125.7(4) . .
C7 C6 C5 125.8(4) . .
C7 C6 H6A 117.1 . .
C5 C6 H6A 117.1 . .
C6 C7 C8 127.4(4) . .
C6 C7 H7A 116.3 . .
C8 C7 H7A 116.3 . .
C9 C8 C10 116.6(4) . .
C9 C8 C7 118.7(4) . .
C10 C8 C7 124.7(4) . .
C8 C9 C11 122.2(4) . .
C8 C9 H9A 118.9 . .
C11 C9 H9A 118.9 . .
C8 C10 C12 120.3(4) . .
C8 C10 H10A 119.8 . .
C12 C10 H10A 119.8 . .
C13 C11 C9 122.2(4) . .
C13 C11 H11A 118.9 . .
C9 C11 H11A 118.9 . .
C13 C12 C10 122.8(4) . .
C13 C12 Cl1 116.8(3) . .
C10 C12 Cl1 120.4(3) . .
C12 C13 C11 115.9(4) . .
C12 C13 H13A 122.1 . .
C11 C13 H13A 122.1 . .
O3 C14 O4 120.3(4) . .
O3 C14 C17 118.2(3) . .
O4 C14 C17 121.5(3) . .
O1 C15 O2 123.2(4) . .
O1 C15 C16 120.4(4) . .
O2 C15 C16 116.4(4) . .
C17 C16 C18 119.1(3) . 2_756
C17 C16 C15 127.8(3) . .
C18 C16 C15 113.1(3) 2_756 .
C18 C17 C16 117.7(3) . .
C18 C17 C14 114.9(3) . .
C16 C17 C14 127.4(3) . .
C17 C18 C16 123.2(3) . 2_756
C17 C18 H18A 118.4 . .
C16 C18 H18A 118.4 2_756 .
C15 O2 H2O 116.4 . .
C14 O4 H2O 111.2 . .

loop_
_geom_bond_atom_site_label_1
_geom_bond_atom_site_label_2
_geom_bond_distance
_geom_bond_site_symmetry_2
Cl1 C12 1.695(4) .
N1 C2 1.302(5) .
N1 C1 1.308(5) .
N1 H1N 0.8501 .
C1 C3 1.387(5) .
C1 H1A 0.9300 .
C2 C4 1.375(5) .
C2 H2A 0.9300 .
C3 C5 1.364(5) .
C3 H3A 0.9300 .
C4 C5 1.357(5) .
C4 H4A 0.9300 .
C5 C6 1.500(6) .
C6 C7 1.272(5) .
C6 H6A 0.9300 .
C7 C8 1.507(6) .
C7 H7A 0.9300 .
C8 C9 1.342(6) .
C8 C10 1.365(6) .
C9 C11 1.389(6) .
C9 H9A 0.9300 .
C10 C12 1.402(6) .
C10 H10A 0.9300 .
C11 C13 1.346(6) .
C11 H11A 0.9300 .
C12 C13 1.346(6) .
C13 H13A 0.9300 .
C14 O3 1.211(4) .
C14 O4 1.237(4) .
C14 C17 1.536(5) .
C15 O1 1.240(5) .
C15 O2 1.312(5) .
C15 C16 1.502(5) .
C16 C17 1.401(5) .
C16 C18 1.410(5) 2_756
C17 C18 1.384(5) .
C18 C16 1.410(5) 2_756
C18 H18A 0.9300 .
O2 H2O 1.0927 .
O4 H2O 1.3707 .
